data_4334023
loop_
_publ_author_name
'Nicoline Cloete'
'Hendrik G. Visser'
'Ilana Engelbrecht'
'Matthew J. Overett'
'William F. Gabrielli'
'Andreas Roodt'

_publ_contact_author_address
;
Department of Chemistry
University of the Free State
P.O. Box 339
Bloemfontein
9300
South Africa
;
_publ_contact_author_email EngelbrechtI@ufs.ac.za
_publ_contact_author_name 'Engelbrecht, Ilana'
_publ_section_title
;
 Ethylene Tri- and Tetramerization: a Steric Parameter Selectivity Switch
 from X-ray Crystallography and Computational Analysis
;
_journal_name_full 'Inorganic Chemistry'
_journal_page_first 2268
_journal_page_last 2270
_journal_paper_doi 10.1021/ic302578a
_journal_volume 52
_journal_year 2013
_chemical_formula_moiety 'C30 H31 Cl2 N P2 Pt'
_chemical_formula_sum 'C30 H31 Cl2 N P2 Pt'
_chemical_formula_weight 733.48
_space_group_IT_number 14
_symmetry_cell_setting monoclinic
_symmetry_space_group_name_Hall '-P 2yn'
_symmetry_space_group_name_H-M 'P 1 21/n 1'
_audit_creation_date 2009-07-20T13:40:31-00:00
_audit_creation_method 'WinGX routine CIF_UPDATE'
_cell_angle_alpha 90
_cell_angle_beta 100.329(2)
_cell_angle_gamma 90
_cell_formula_units_Z 4
_cell_length_a 11.0839(9)
_cell_length_b 17.2379(16)
_cell_length_c 14.8418(12)
_cell_measurement_reflns_used 5392
_cell_measurement_temperature 100(2)
_cell_measurement_theta_max 28.06
_cell_measurement_theta_min 2.36
_cell_volume 2789.8(4)
_computing_cell_refinement 'Saint-Plus (Bruker, 2004)'
_computing_data_collection 'APEX2 (Bruker, 2005)'
_computing_data_reduction 'SAINT-Plus and XPREP (Bruker, 2004)'
_computing_molecular_graphics 'DIAMOND 3.0c (Brandenburg & Putz, 2004)'
_computing_publication_material 'WinGX (Farrugia, 1999)'
_computing_structure_refinement 'SHELXL-97 (Sheldrick, 1997)'
_computing_structure_solution 'SIR97 (Altomare et al., 1999)'
_diffrn_ambient_temperature 100(2)
_diffrn_measured_fraction_theta_full 0.997
_diffrn_measured_fraction_theta_max 0.997
_diffrn_measurement_device_type
;
Bruker X8 ApexII 4K Kappa CCD
;
_diffrn_measurement_method '\w and \f'
_diffrn_radiation_type MoK\a
_diffrn_radiation_wavelength 0.71073
_diffrn_reflns_av_R_equivalents 0.0584
_diffrn_reflns_limit_h_max 14
_diffrn_reflns_limit_h_min -14
_diffrn_reflns_limit_k_max 22
_diffrn_reflns_limit_k_min -22
_diffrn_reflns_limit_l_max 19
_diffrn_reflns_limit_l_min -19
_diffrn_reflns_number 43257
_diffrn_reflns_theta_full 28.3
_diffrn_reflns_theta_max 28.3
_diffrn_reflns_theta_min 2.12
_exptl_absorpt_coefficient_mu 5.357
_exptl_absorpt_correction_T_max 0.4406
_exptl_absorpt_correction_T_min 0.1814
_exptl_absorpt_correction_type multi-scan
_exptl_absorpt_process_details
;
SADABS (Bruker, 2004)
;
_exptl_crystal_colour Colourless
_exptl_crystal_density_diffrn 1.744
_exptl_crystal_description cuboid
_exptl_crystal_F_000 1440
_exptl_crystal_size_max 0.48
_exptl_crystal_size_mid 0.23
_exptl_crystal_size_min 0.18
_refine_diff_density_max 1.997
_refine_diff_density_min -1.094
_refine_ls_extinction_method none
_refine_ls_goodness_of_fit_ref 1.033
_refine_ls_hydrogen_treatment constr
_refine_ls_matrix_type full
_refine_ls_number_parameters 325
_refine_ls_number_reflns 6929
_refine_ls_number_restraints 0
_refine_ls_restrained_S_all 1.033
_refine_ls_R_factor_gt 0.026
_refine_ls_shift/su_max 0.001
_refine_ls_structure_factor_coef Fsqd
_refine_ls_weighting_details 'calc w=1/[\s^2^(Fo^2^)+(0.0132P)^2^+4.9625P] where P=(Fo^2^+2Fc^2^)/3'
_refine_ls_weighting_scheme calc
_refine_ls_wR_factor_ref 0.0549
_reflns_number_gt 6065
_reflns_number_total 6929
_reflns_threshold_expression >2sigma(I)
_cod_data_source_file ic302578a_si_001_2.cif
_cod_data_source_block 7lnc1_0m
_cod_original_sg_symbol_Hall -P2yn
_cod_database_code 4334023

loop_
_symmetry_equiv_pos_as_xyz
'x, y, z'
'-x+1/2, y+1/2, -z+1/2'
'-x, -y, -z'
'x-1/2, -y-1/2, z-1/2'

loop_
_atom_site_label
_atom_site_type_symbol
_atom_site_fract_x
_atom_site_fract_y
_atom_site_fract_z
_atom_site_U_iso_or_equiv
_atom_site_adp_type
_atom_site_occupancy
_atom_site_calc_flag
_atom_site_refinement_flags
N1 N -0.0655(2) 0.26642(15) -0.00805(17) 0.0067(5) Uani 1 d .
P1 P 0.05251(7) 0.21697(5) 0.05522(5) 0.00714(16) Uani 1 d .
P2 P -0.17132(7) 0.25675(5) 0.06147(5) 0.00644(15) Uani 1 d .
Cl1 Cl 0.11450(7) 0.12995(5) 0.26571(5) 0.01563(17) Uani 1 d .
Cl2 Cl -0.17200(7) 0.18952(5) 0.28254(5) 0.01620(17) Uani 1 d .
Pt1 Pt -0.044830(10) 0.197464(7) 0.171152(8) 0.00721(4) Uani 1 d .
C11 C 0.0881(3) 0.13121(19) -0.0043(2) 0.0083(6) Uani 1 d .
C12 C 0.1979(3) 0.0921(2) 0.0279(2) 0.0135(7) Uani 1 d .
H12 H 0.2548 0.113 0.0775 0.016 Uiso 1 calc R
C13 C 0.2241(3) 0.0234(2) -0.0119(2) 0.0141(7) Uani 1 d .
H13 H 0.2986 -0.003 0.0106 0.017 Uiso 1 calc R
C14 C 0.1422(3) -0.0073(2) -0.0847(2) 0.0155(7) Uani 1 d .
H14 H 0.162 -0.0535 -0.1137 0.019 Uiso 1 calc R
C15 C 0.0305(3) 0.0298(2) -0.1152(2) 0.0149(7) Uani 1 d .
H15 H -0.0268 0.0081 -0.164 0.018 Uiso 1 calc R
C16 C 0.0032(3) 0.0982(2) -0.0743(2) 0.0115(6) Uani 1 d .
H16 H -0.0737 0.1228 -0.0942 0.014 Uiso 1 calc R
C21 C 0.1905(3) 0.27417(19) 0.0758(2) 0.0093(6) Uani 1 d .
C22 C 0.2100(3) 0.3231(2) 0.1520(2) 0.0159(7) Uani 1 d .
H22 H 0.151 0.3255 0.1911 0.019 Uiso 1 calc R
C23 C 0.3151(3) 0.3681(2) 0.1708(2) 0.0211(8) Uani 1 d .
H23 H 0.3272 0.4022 0.2219 0.025 Uiso 1 calc R
C24 C 0.4027(3) 0.3632(2) 0.1145(2) 0.0227(9) Uani 1 d .
H24 H 0.4766 0.3922 0.1291 0.027 Uiso 1 calc R
C25 C 0.3830(3) 0.3164(2) 0.0376(2) 0.0178(8) Uani 1 d .
H25 H 0.4418 0.3149 -0.0018 0.021 Uiso 1 calc R
C26 C 0.2775(3) 0.2716(2) 0.0178(2) 0.0135(7) Uani 1 d .
H26 H 0.2641 0.2393 -0.0349 0.016 Uiso 1 calc R
C31 C -0.2346(3) 0.34977(19) 0.0826(2) 0.0097(6) Uani 1 d .
C32 C -0.3047(3) 0.3914(2) 0.0117(2) 0.0141(7) Uani 1 d .
H32 H -0.3246 0.3692 -0.0477 0.017 Uiso 1 calc R
C33 C -0.3455(3) 0.4651(2) 0.0276(3) 0.0195(8) Uani 1 d .
H33 H -0.3892 0.4946 -0.0217 0.023 Uiso 1 calc R
C34 C -0.3230(3) 0.4963(2) 0.1155(3) 0.0220(8) Uani 1 d .
H34 H -0.3516 0.5468 0.1263 0.026 Uiso 1 calc R
C35 C -0.2588(3) 0.4534(2) 0.1866(3) 0.0197(8) Uani 1 d .
H35 H -0.2459 0.4738 0.247 0.024 Uiso 1 calc R
C36 C -0.2126(3) 0.3806(2) 0.1709(2) 0.0141(7) Uani 1 d .
H36 H -0.1664 0.3521 0.2201 0.017 Uiso 1 calc R
C41 C -0.2993(3) 0.20028(19) 0.0032(2) 0.0086(6) Uani 1 d .
C42 C -0.3287(3) 0.1925(2) -0.0916(2) 0.0169(7) Uani 1 d .
H42 H -0.2791 0.2166 -0.1297 0.02 Uiso 1 calc R
C43 C -0.4311(3) 0.1492(2) -0.1304(2) 0.0222(9) Uani 1 d .
H43 H -0.4517 0.1443 -0.1951 0.027 Uiso 1 calc R
C44 C -0.5030(3) 0.1134(2) -0.0756(2) 0.0160(7) Uani 1 d .
H44 H -0.5726 0.084 -0.1026 0.019 Uiso 1 calc R
C45 C -0.4734(3) 0.1206(2) 0.0187(2) 0.0133(7) Uani 1 d .
H45 H -0.5225 0.0958 0.0566 0.016 Uiso 1 calc R
C46 C -0.3722(3) 0.1639(2) 0.0578(2) 0.0121(7) Uani 1 d .
H46 H -0.3523 0.1687 0.1225 0.015 Uiso 1 calc R
C51 C -0.0731(3) 0.31851(18) -0.0889(2) 0.0075(6) Uani 1 d .
H51 H -0.1622 0.3288 -0.1115 0.009 Uiso 1 calc R
C52 C -0.0235(3) 0.28055(19) -0.1681(2) 0.0111(6) Uani 1 d .
H52A H 0.0658 0.2716 -0.1502 0.013 Uiso 1 calc R
H52B H -0.064 0.2298 -0.1832 0.013 Uiso 1 calc R
C53 C -0.0485(3) 0.3339(2) -0.2515(2) 0.0138(7) Uani 1 d .
H53A H -0.1382 0.3393 -0.2718 0.017 Uiso 1 calc R
H53B H -0.0143 0.3102 -0.3023 0.017 Uiso 1 calc R
C54 C 0.0082(3) 0.4143(2) -0.2303(2) 0.0163(7) Uani 1 d .
H54A H 0.0986 0.4097 -0.2167 0.02 Uiso 1 calc R
H54B H -0.0142 0.4482 -0.2846 0.02 Uiso 1 calc R
C55 C -0.0365(3) 0.4509(2) -0.1487(2) 0.0163(7) Uani 1 d .
H55A H -0.1255 0.4615 -0.1652 0.02 Uiso 1 calc R
H55B H 0.0061 0.5009 -0.1335 0.02 Uiso 1 calc R
C56 C -0.0125(3) 0.39737(19) -0.0648(2) 0.0119(7) Uani 1 d .
H56A H 0.0769 0.3904 -0.0446 0.014 Uiso 1 calc R
H56B H -0.0461 0.4211 -0.0138 0.014 Uiso 1 calc R

loop_
_atom_site_aniso_label
_atom_site_aniso_U_11
_atom_site_aniso_U_22
_atom_site_aniso_U_33
_atom_site_aniso_U_23
_atom_site_aniso_U_13
_atom_site_aniso_U_12
N1 0.0058(12) 0.0071(13) 0.0071(12) 0.0020(10) 0.0010(9) 0.0001(10)
P1 0.0067(4) 0.0081(4) 0.0061(4) -0.0006(3) -0.0002(3) -0.0005(3)
P2 0.0065(4) 0.0077(4) 0.0051(3) 0.0001(3) 0.0011(3) 0.0000(3)
Cl1 0.0162(4) 0.0168(4) 0.0113(4) 0.0013(3) -0.0046(3) 0.0037(3)
Cl2 0.0189(4) 0.0202(5) 0.0112(4) 0.0040(3) 0.0075(3) -0.0006(3)
Pt1 0.00813(6) 0.00766(6) 0.00539(6) 0.00025(5) 0.00001(4) -0.00056(5)
C11 0.0091(14) 0.0076(16) 0.0086(14) 0.0000(12) 0.0028(11) -0.0015(12)
C12 0.0092(15) 0.0138(18) 0.0167(16) -0.0013(14) 0.0001(12) -0.0020(13)
C13 0.0087(15) 0.0118(17) 0.0225(17) 0.0000(14) 0.0053(13) 0.0012(13)
C14 0.0228(18) 0.0068(16) 0.0193(17) -0.0028(14) 0.0102(14) -0.0026(14)
C15 0.0203(17) 0.0124(18) 0.0107(15) 0.0001(13) -0.0009(13) -0.0057(14)
C16 0.0139(15) 0.0121(17) 0.0080(14) 0.0009(13) 0.0007(12) -0.0014(13)
C21 0.0096(15) 0.0078(15) 0.0095(14) 0.0025(12) -0.0012(12) -0.0009(12)
C22 0.0183(17) 0.0171(19) 0.0115(16) 0.0000(14) 0.0004(13) -0.0027(14)
C23 0.029(2) 0.0158(19) 0.0145(17) -0.0008(15) -0.0080(15) -0.0094(16)
C24 0.0174(18) 0.023(2) 0.0240(19) 0.0115(16) -0.0075(15) -0.0128(15)
C25 0.0104(16) 0.019(2) 0.0247(19) 0.0094(15) 0.0039(14) -0.0026(14)
C26 0.0114(16) 0.0130(17) 0.0152(16) 0.0030(14) -0.0003(13) 0.0010(13)
C31 0.0065(14) 0.0128(17) 0.0105(15) -0.0017(13) 0.0031(11) -0.0011(12)
C32 0.0138(16) 0.0186(19) 0.0109(15) 0.0042(14) 0.0052(12) 0.0042(14)
C33 0.0140(17) 0.0162(19) 0.030(2) 0.0107(16) 0.0082(15) 0.0050(14)
C34 0.0141(17) 0.0087(18) 0.045(2) -0.0050(17) 0.0106(16) -0.0019(14)
C35 0.0137(17) 0.020(2) 0.0256(19) -0.0125(16) 0.0029(14) -0.0054(14)
C36 0.0103(15) 0.0152(18) 0.0168(16) -0.0024(14) 0.0027(13) -0.0029(13)
C41 0.0066(14) 0.0071(15) 0.0118(15) -0.0001(12) 0.0010(11) 0.0015(12)
C42 0.0156(16) 0.022(2) 0.0129(16) 0.0034(15) 0.0015(13) -0.0082(15)
C43 0.0220(19) 0.037(2) 0.0054(15) 0.0028(16) -0.0024(13) -0.0101(17)
C44 0.0102(16) 0.020(2) 0.0155(16) 0.0001(14) -0.0030(13) -0.0053(14)
C45 0.0112(15) 0.0175(18) 0.0127(15) 0.0001(14) 0.0058(12) -0.0034(13)
C46 0.0131(16) 0.0149(17) 0.0092(15) -0.0020(13) 0.0044(12) -0.0004(13)
C51 0.0085(14) 0.0073(16) 0.0068(14) 0.0007(12) 0.0015(11) 0.0004(11)
C52 0.0133(16) 0.0105(17) 0.0094(15) 0.0000(12) 0.0018(12) -0.0002(13)
C53 0.0171(17) 0.0169(18) 0.0084(15) 0.0002(13) 0.0047(13) -0.0061(14)
C54 0.0224(18) 0.0156(19) 0.0126(16) 0.0035(14) 0.0075(14) -0.0020(15)
C55 0.0206(18) 0.0134(18) 0.0150(16) 0.0012(14) 0.0037(14) -0.0014(14)
C56 0.0158(16) 0.0098(17) 0.0108(15) -0.0043(13) 0.0039(12) -0.0028(13)

loop_
_atom_type_symbol
_atom_type_description
_atom_type_scat_dispersion_real
_atom_type_scat_dispersion_imag
_atom_type_scat_source
C C 0.0033 0.0016 'International Tables Vol C Tables 4.2.6.8 and 6.1.1.4'
H H 0 0 'International Tables Vol C Tables 4.2.6.8 and 6.1.1.4'
N N 0.0061 0.0033 'International Tables Vol C Tables 4.2.6.8 and 6.1.1.4'
P P 0.1023 0.0942 'International Tables Vol C Tables 4.2.6.8 and 6.1.1.4'
Cl Cl 0.1484 0.1585 'International Tables Vol C Tables 4.2.6.8 and 6.1.1.4'
Pt Pt -1.7033 8.3905 'International Tables Vol C Tables 4.2.6.8 and 6.1.1.4'

loop_
_geom_angle_atom_site_label_1
_geom_angle_atom_site_label_2
_geom_angle_atom_site_label_3
_geom_angle
C51 N1 P1 132.5(2)
C51 N1 P2 127.0(2)
P1 N1 P2 99.31(13)
N1 P1 C21 111.47(14)
N1 P1 C11 110.85(14)
C21 P1 C11 106.17(15)
N1 P1 Pt1 94.11(9)
C21 P1 Pt1 117.98(11)
C11 P1 Pt1 115.86(10)
C21 P1 P2 129.72(11)
C11 P1 P2 122.00(10)
Pt1 P1 P2 53.80(2)
N1 P2 C31 110.50(14)
N1 P2 C41 109.26(13)
C31 P2 C41 105.42(14)
N1 P2 Pt1 94.42(9)
C31 P2 Pt1 120.09(10)
C41 P2 Pt1 116.42(11)
C31 P2 P1 130.34(11)
C41 P2 P1 120.98(11)
Pt1 P2 P1 54.30(2)
P2 Pt1 P1 71.89(3)
P2 Pt1 Cl1 168.51(3)
P1 Pt1 Cl1 96.90(3)
P2 Pt1 Cl2 99.43(3)
P1 Pt1 Cl2 171.16(3)
Cl1 Pt1 Cl2 91.84(3)
C16 C11 C12 119.2(3)
C16 C11 P1 121.5(2)
C12 C11 P1 118.8(2)
C13 C12 C11 120.3(3)
C13 C12 H12 119.8
C11 C12 H12 119.8
C12 C13 C14 120.3(3)
C12 C13 H13 119.9
C14 C13 H13 119.9
C13 C14 C15 119.9(3)
C13 C14 H14 120.1
C15 C14 H14 120.1
C16 C15 C14 119.9(3)
C16 C15 H15 120
C14 C15 H15 120
C15 C16 C11 120.2(3)
C15 C16 H16 119.9
C11 C16 H16 119.9
C22 C21 C26 119.5(3)
C22 C21 P1 118.2(2)
C26 C21 P1 122.4(2)
C23 C22 C21 120.3(3)
C23 C22 H22 119.9
C21 C22 H22 119.9
C22 C23 C24 119.8(3)
C22 C23 H23 120.1
C24 C23 H23 120.1
C25 C24 C23 120.4(3)
C25 C24 H24 119.8
C23 C24 H24 119.8
C24 C25 C26 120.0(3)
C24 C25 H25 120
C26 C25 H25 120
C25 C26 C21 119.9(3)
C25 C26 H26 120
C21 C26 H26 120
C32 C31 C36 119.6(3)
C32 C31 P2 120.7(2)
C36 C31 P2 119.7(2)
C33 C32 C31 120.1(3)
C33 C32 H32 120
C31 C32 H32 120
C32 C33 C34 120.4(3)
C32 C33 H33 119.8
C34 C33 H33 119.8
C35 C34 C33 119.5(3)
C35 C34 H34 120.3
C33 C34 H34 120.3
C34 C35 C36 120.7(3)
C34 C35 H35 119.6
C36 C35 H35 119.6
C35 C36 C31 119.6(3)
C35 C36 H36 120.2
C31 C36 H36 120.2
C46 C41 C42 119.4(3)
C46 C41 P2 116.9(2)
C42 C41 P2 123.7(2)
C43 C42 C41 119.6(3)
C43 C42 H42 120.2
C41 C42 H42 120.2
C44 C43 C42 120.7(3)
C44 C43 H43 119.7
C42 C43 H43 119.7
C43 C44 C45 119.9(3)
C43 C44 H44 120.1
C45 C44 H44 120.1
C46 C45 C44 119.9(3)
C46 C45 H45 120.1
C44 C45 H45 120.1
C45 C46 C41 120.7(3)
C45 C46 H46 119.7
C41 C46 H46 119.7
N1 C51 C56 112.8(2)
N1 C51 C52 112.6(3)
C56 C51 C52 110.9(3)
N1 C51 H51 106.7
C56 C51 H51 106.7
C52 C51 H51 106.7
C53 C52 C51 109.1(3)
C53 C52 H52A 109.9
C51 C52 H52A 109.9
C53 C52 H52B 109.9
C51 C52 H52B 109.9
H52A C52 H52B 108.3
C52 C53 C54 111.7(3)
C52 C53 H53A 109.3
C54 C53 H53A 109.3
C52 C53 H53B 109.3
C54 C53 H53B 109.3
H53A C53 H53B 107.9
C55 C54 C53 111.0(3)
C55 C54 H54A 109.4
C53 C54 H54A 109.4
C55 C54 H54B 109.4
C53 C54 H54B 109.4
H54A C54 H54B 108
C54 C55 C56 111.2(3)
C54 C55 H55A 109.4
C56 C55 H55A 109.4
C54 C55 H55B 109.4
C56 C55 H55B 109.4
H55A C55 H55B 108
C51 C56 C55 109.8(3)
C51 C56 H56A 109.7
C55 C56 H56A 109.7
C51 C56 H56B 109.7
C55 C56 H56B 109.7
H56A C56 H56B 108.2

loop_
_geom_bond_atom_site_label_1
_geom_bond_atom_site_label_2
_geom_bond_distance
N1 C51 1.489(4)
N1 P1 1.697(3)
N1 P2 1.704(3)
P1 C21 1.799(3)
P1 C11 1.801(3)
P1 Pt1 2.2144(8)
P1 P2 2.5916(11)
P2 C31 1.800(3)
P2 C41 1.808(3)
P2 Pt1 2.2003(8)
Cl1 Pt1 2.3566(8)
Cl2 Pt1 2.3609(8)
C11 C16 1.393(4)
C11 C12 1.399(4)
C12 C13 1.377(5)
C12 H12 0.95
C13 C14 1.385(5)
C13 H13 0.95
C14 C15 1.394(5)
C14 H14 0.95
C15 C16 1.384(5)
C15 H15 0.95
C16 H16 0.95
C21 C22 1.396(5)
C21 C26 1.403(4)
C22 C23 1.385(5)
C22 H22 0.95
C23 C24 1.392(5)
C23 H23 0.95
C24 C25 1.384(5)
C24 H24 0.95
C25 C26 1.388(5)
C25 H25 0.95
C26 H26 0.95
C31 C32 1.390(4)
C31 C36 1.395(4)
C32 C33 1.382(5)
C32 H32 0.95
C33 C34 1.391(5)
C33 H33 0.95
C34 C35 1.377(5)
C34 H34 0.95
C35 C36 1.391(5)
C35 H35 0.95
C36 H36 0.95
C41 C46 1.392(4)
C41 C42 1.394(4)
C42 C43 1.394(5)
C42 H42 0.95
C43 C44 1.381(5)
C43 H43 0.95
C44 C45 1.385(4)
C44 H44 0.95
C45 C46 1.385(4)
C45 H45 0.95
C46 H46 0.95
C51 C56 1.530(4)
C51 C52 1.531(4)
C51 H51 1
C52 C53 1.527(4)
C52 H52A 0.99
C52 H52B 0.99
C53 C54 1.532(5)
C53 H53A 0.99
C53 H53B 0.99
C54 C55 1.524(5)
C54 H54A 0.99
C54 H54B 0.99
C55 C56 1.535(5)
C55 H55A 0.99
C55 H55B 0.99
C56 H56A 0.99
C56 H56B 0.99

loop_
_geom_hbond_atom_site_label_D
_geom_hbond_atom_site_label_H
_geom_hbond_atom_site_label_A
_geom_hbond_site_symmetry_A
_geom_hbond_distance_DH
_geom_hbond_distance_HA
_geom_hbond_distance_DA
_geom_hbond_angle_DHA
C32 H32 Cl1 4_565 0.95 2.73 3.619(3) 156

loop_
_geom_torsion_atom_site_label_1
_geom_torsion_atom_site_label_2
_geom_torsion_atom_site_label_3
_geom_torsion_atom_site_label_4
_geom_torsion
C51 N1 P1 C21 41.0(3)
P2 N1 P1 C21 -126.67(15)
C51 N1 P1 C11 -77.0(3)
P2 N1 P1 C11 115.29(15)
C51 N1 P1 Pt1 163.3(3)
P2 N1 P1 Pt1 -4.40(12)
C51 N1 P1 P2 167.7(4)
C51 N1 P2 C31 -39.8(3)
P1 N1 P2 C31 128.89(14)
C51 N1 P2 C41 75.8(3)
P1 N1 P2 C41 -115.55(15)
C51 N1 P2 Pt1 -164.2(2)
P1 N1 P2 Pt1 4.43(12)
C51 N1 P2 P1 -168.7(3)
C21 P1 P2 N1 76.05(19)
C11 P1 P2 N1 -85.07(18)
Pt1 P1 P2 N1 174.55(14)
N1 P1 P2 C31 -73.02(19)
C21 P1 P2 C31 3.0(2)
C11 P1 P2 C31 -158.09(18)
Pt1 P1 P2 C31 101.53(14)
N1 P1 P2 C41 83.46(18)
C21 P1 P2 C41 159.50(18)
C11 P1 P2 C41 -1.61(18)
Pt1 P1 P2 C41 -101.99(12)
N1 P1 P2 Pt1 -174.55(14)
C21 P1 P2 Pt1 -98.51(14)
C11 P1 P2 Pt1 100.38(12)
N1 P2 Pt1 P1 -3.53(9)
C31 P2 Pt1 P1 -120.32(12)
C41 P2 Pt1 P1 110.54(12)
N1 P2 Pt1 Cl1 -16.71(19)
C31 P2 Pt1 Cl1 -133.50(18)
C41 P2 Pt1 Cl1 97.36(19)
P1 P2 Pt1 Cl1 -13.18(16)
N1 P2 Pt1 Cl2 174.78(9)
C31 P2 Pt1 Cl2 57.99(12)
C41 P2 Pt1 Cl2 -71.16(12)
P1 P2 Pt1 Cl2 178.31(3)
N1 P1 Pt1 P2 3.54(9)
C21 P1 Pt1 P2 120.53(13)
C11 P1 Pt1 P2 -112.02(11)
N1 P1 Pt1 Cl1 -179.08(9)
C21 P1 Pt1 Cl1 -62.10(12)
C11 P1 Pt1 Cl1 65.36(11)
P2 P1 Pt1 Cl1 177.38(3)
Pt1 P1 C11 C16 84.9(3)
P2 P1 C11 C16 23.0(3)
N1 P1 C11 C12 166.8(2)
C21 P1 C11 C12 45.6(3)
Pt1 P1 C11 C12 -87.6(3)
P2 P1 C11 C12 -149.5(2)
C16 C11 C12 C13 2.8(5)
P1 C11 C12 C13 175.5(3)
C11 C12 C13 C14 0.4(5)
C12 C13 C14 C15 -2.7(5)
C13 C14 C15 C16 1.7(5)
C14 C15 C16 C11 1.5(5)
C12 C11 C16 C15 -3.8(5)
P1 C11 C16 C15 -176.2(2)
N1 P1 C21 C22 87.5(3)
C11 P1 C21 C22 -151.7(3)
Pt1 P1 C21 C22 -19.7(3)
P2 P1 C21 C22 44.9(3)
N1 P1 C21 C26 -91.9(3)
C11 P1 C21 C26 28.9(3)
Pt1 P1 C21 C26 160.8(2)
P2 P1 C21 C26 -134.5(2)
C26 C21 C22 C23 -0.7(5)
P1 C21 C22 C23 179.8(3)
C21 C22 C23 C24 -1.5(5)
C22 C23 C24 C25 3.0(6)
C23 C24 C25 C26 -2.5(5)
C24 C25 C26 C21 0.3(5)
C22 C21 C26 C25 1.3(5)
P1 C21 C26 C25 -179.3(3)
N1 P2 C31 C32 65.4(3)
C41 P2 C31 C32 -52.6(3)
Pt1 P2 C31 C32 173.5(2)
P1 P2 C31 C32 106.7(3)
N1 P2 C31 C36 -114.3(3)
C41 P2 C31 C36 127.7(3)
Pt1 P2 C31 C36 -6.2(3)
P1 P2 C31 C36 -73.1(3)
C36 C31 C32 C33 4.2(5)
P2 C31 C32 C33 -175.5(3)
C31 C32 C33 C34 -3.7(5)
C32 C33 C34 C35 0.5(5)
C33 C34 C35 C36 2.3(5)
C34 C35 C36 C31 -1.8(5)
C32 C31 C36 C35 -1.5(5)
P2 C31 C36 C35 178.2(3)
N1 P2 C41 C46 158.2(2)
C31 P2 C41 C46 -83.0(3)
Pt1 P2 C41 C46 52.9(3)
P1 P2 C41 C46 115.4(2)
N1 P2 C41 C42 -22.6(3)
C31 P2 C41 C42 96.2(3)
Pt1 P2 C41 C42 -128.0(3)
P1 P2 C41 C42 -65.4(3)
C46 C41 C42 C43 0.7(5)
P2 C41 C42 C43 -178.4(3)
C41 C42 C43 C44 -0.6(6)
C42 C43 C44 C45 0.1(6)
C43 C44 C45 C46 0.3(5)
C44 C45 C46 C41 -0.1(5)
C42 C41 C46 C45 -0.4(5)
P2 C41 C46 C45 178.9(3)
P1 N1 C51 C56 -72.2(4)
P2 N1 C51 C56 92.6(3)
P1 N1 C51 C52 54.3(4)
P2 N1 C51 C52 -141.0(2)
N1 C51 C52 C53 173.4(2)
C56 C51 C52 C53 -59.1(3)
C51 C52 C53 C54 57.2(4)
C52 C53 C54 C55 -55.6(4)
C53 C54 C55 C56 54.8(4)
N1 C51 C56 C55 -173.6(3)
C52 C51 C56 C55 59.0(3)
C54 C55 C56 C51 -56.4(4)
